data_1572183
loop_
_publ_author_name
'Delano, 4th, Francis'
'Benner, Florian'
'Jang, Seoyun'
'Greer, Samuel M.'
'Demir, Selvan'

_publ_section_title
;
 Construction of intermolecular &#x3c3;-hole interactions in rare earth
 metallocene complexes using a 2,3,4,5-tetraiodopyrrolyl anion.
;
_journal_issue 33
_journal_name_full 'Chemical science'
_journal_page_first 13389
_journal_page_last 13404
_journal_paper_doi 10.1039/d4sc03786c
_journal_volume 15
_journal_year 2024
_chemical_formula_moiety 'C24 H30 Dy I4 N, C H2 Cl2'
_chemical_formula_sum 'C25 H32 Cl2 Dy I4 N'
_chemical_formula_weight 1087.51
_space_group_crystal_system monoclinic
_space_group_IT_number 14
_space_group_name_Hall '-P 2ybc'
_space_group_name_H-M_alt 'P 1 21/c 1'
_atom_sites_solution_hydrogens geom
_atom_sites_solution_primary dual
_audit_creation_date 2023-07-10
_audit_creation_method
;
Olex2 1.5
(compiled 2023.03.06 svn.rbb2c1857 for OlexSys, GUI svn.r6748)
;
_audit_update_record
;
2024-04-22 deposited with the CCDC.	2024-07-25 downloaded from the CCDC.
;
_cell_angle_alpha 90
_cell_angle_beta 101.766(2)
_cell_angle_gamma 90
_cell_formula_units_Z 4
_cell_length_a 10.3538(2)
_cell_length_b 14.3266(3)
_cell_length_c 21.3096(5)
_cell_measurement_reflns_used 19818
_cell_measurement_temperature 180.0(1)
_cell_measurement_theta_max 31.4470
_cell_measurement_theta_min 2.8380
_cell_volume 3094.54(12)
_computing_cell_refinement 'CrysAlisPro 1.171.42.93a (Rigaku OD, 2023)'
_computing_data_collection 'CrysAlisPro 1.171.42.93a (Rigaku OD, 2023)'
_computing_data_reduction 'CrysAlisPro 1.171.42.93a (Rigaku OD, 2023)'
_computing_molecular_graphics 'Olex2 1.5 (Dolomanov et al., 2009)'
_computing_publication_material 'Olex2 1.5 (Dolomanov et al., 2009)'
_computing_structure_refinement 'SHELXL 2018/3 (Sheldrick, 2015)'
_computing_structure_solution 'SHELXT  (Sheldrick, 2015)'
_diffrn_ambient_environment N~2~
_diffrn_ambient_temperature 180.0(1)
_diffrn_detector 'Hybrid Pixel Array Detector'
_diffrn_detector_area_resol_mean 10.0000
_diffrn_detector_type HyPix
_diffrn_measured_fraction_theta_full 0.999
_diffrn_measured_fraction_theta_max 0.834
_diffrn_measurement_details
;
List of Runs (angles in degrees, time in seconds):

  # Type    Start    End  Width  t~exp~   \w     \q     \k     \f   Frames
#--------------------------------------------------------------------------
  1  \w      4.00  29.00   0.50    1.50    --    6.58 -78.00 129.00   50
  2  \w    -39.00 -12.00   0.50    1.50    --   -7.98 -78.00 129.00   54
  3  \w    -28.00  19.00   0.50    1.50    --   -7.98  78.00-104.00   94
  4  \w      0.00  35.00   0.50    1.50    --    6.58 -99.00 120.00   70
  5  \w      6.00  39.00   0.50    1.50    --    6.58 -99.00-120.00   66
  6  \w    -11.00  15.00   0.50    1.50    --    6.58 -77.00  60.00   52
  7  \w      2.00  38.00   0.50    1.50    --    6.58  57.00 -90.00   72
  8  \w    -31.00   7.00   0.50    1.50    --   -7.98 -57.00  30.00   76
  9  \w    -23.00  15.00   0.50    1.50    --   -7.98  77.00 -60.00   76
 10  \w    -28.00   7.00   0.50    1.50    --   -7.98 -57.00  60.00   70
 11  \w    -15.00  15.00   0.50    1.50    --   -7.98 -77.00 -30.00   60
;
_diffrn_measurement_device 'four-circle diffractometer'
_diffrn_measurement_device_type 'XtaLAB Synergy, Dualflex, HyPix'
_diffrn_measurement_method '\w scans'
_diffrn_orient_matrix_type 'CrysAlisPro convention (1999,Acta A55,543-557)'
_diffrn_orient_matrix_UB_11 0.0370595000
_diffrn_orient_matrix_UB_12 0.0412000000
_diffrn_orient_matrix_UB_13 0.0091105000
_diffrn_orient_matrix_UB_21 0.0036960000
_diffrn_orient_matrix_UB_22 0.0079347000
_diffrn_orient_matrix_UB_23 -0.0324520000
_diffrn_orient_matrix_UB_31 -0.0592259000
_diffrn_orient_matrix_UB_32 0.0262772000
_diffrn_orient_matrix_UB_33 -0.0044902000
_diffrn_radiation_monochromator mirror
_diffrn_radiation_probe x-ray
_diffrn_radiation_type 'Mo K\a'
_diffrn_radiation_wavelength 0.71073
_diffrn_reflns_av_R_equivalents 0.0541
_diffrn_reflns_av_unetI/netI 0.0453
_diffrn_reflns_Laue_measured_fraction_full 0.999
_diffrn_reflns_Laue_measured_fraction_max 0.834
_diffrn_reflns_limit_h_max 14
_diffrn_reflns_limit_h_min -13
_diffrn_reflns_limit_k_max 21
_diffrn_reflns_limit_k_min -19
_diffrn_reflns_limit_l_max 31
_diffrn_reflns_limit_l_min -28
_diffrn_reflns_number 38434
_diffrn_reflns_point_group_measured_fraction_full 0.999
_diffrn_reflns_point_group_measured_fraction_max 0.834
_diffrn_reflns_theta_full 25.242
_diffrn_reflns_theta_max 31.780
_diffrn_reflns_theta_min 2.461
_diffrn_source 'micro-focus sealed X-ray tube'
_diffrn_source_type 'PhotonJet (Mo) X-ray Source'
_exptl_absorpt_coefficient_mu 6.593
_exptl_absorpt_correction_T_max 1.000
_exptl_absorpt_correction_T_min 0.228
_exptl_absorpt_correction_type gaussian
_exptl_absorpt_process_details
;
CrysAlisPro 1.171.42.93a (Rigaku Oxford Diffraction, 2023)
Numerical absorption correction based on gaussian integration over
a multifaceted crystal model
Empirical absorption correction using spherical harmonics,
implemented in SCALE3 ABSPACK scaling algorithm.
;
_exptl_crystal_colour green
_exptl_crystal_colour_primary green
_exptl_crystal_density_diffrn 2.334
_exptl_crystal_description plate
_exptl_crystal_F_000 2004
_exptl_crystal_size_max 0.353
_exptl_crystal_size_mid 0.275
_exptl_crystal_size_min 0.111
_refine_diff_density_max 1.119
_refine_diff_density_min -1.444
_refine_diff_density_rms 0.169
_refine_ls_extinction_method none
_refine_ls_goodness_of_fit_ref 1.057
_refine_ls_hydrogen_treatment constr
_refine_ls_matrix_type full
_refine_ls_number_parameters 317
_refine_ls_number_reflns 8816
_refine_ls_number_restraints 6
_refine_ls_restrained_S_all 1.057
_refine_ls_R_factor_all 0.0438
_refine_ls_R_factor_gt 0.0316
_refine_ls_shift/su_max 0.002
_refine_ls_shift/su_mean 0.000
_refine_ls_structure_factor_coef Fsqd
_refine_ls_weighting_details 'w=1/[\s^2^(Fo^2^)+(0.0326P)^2^] where P=(Fo^2^+2Fc^2^)/3'
_refine_ls_weighting_scheme calc
_refine_ls_wR_factor_gt 0.0706
_refine_ls_wR_factor_ref 0.0756
_reflns_Friedel_coverage 0.000
_reflns_number_gt 7104
_reflns_number_total 8816
_reflns_threshold_expression 'I > 2\s(I)'
_cod_data_source_file d4sc03786c2.cif
_cod_data_source_block Cpstar2DyTIP180K
_cod_depositor_comments 'Adding full bibliography for 1572175--1572199.cif.'
_cod_original_cell_volume 3094.51(13)
_cod_database_code 1572183
_shelx_shelxl_version_number 2018/3
_chemical_oxdiff_formula C25H32Cl2DyI4N
_shelx_space_group_comment
;
The symmetry employed for this shelxl refinement is uniquely defined
by the following loop, which should always be used as a source of
symmetry information in preference to the above space-group names.
They are only intended as comments.
;
_shelx_estimated_absorpt_t_max 0.528
_shelx_estimated_absorpt_t_min 0.204
_olex2_refinement_description
;
1. Fixed Uiso
 At 1.2 times of:
  All C(H,H,H,H) groups
 At 1.5 times of:
  All C(H,H,H) groups
2. Uiso/Uaniso restraints and constraints
Cl1B \\sim Cl1A: within 2A with sigma of 0.04 and sigma for terminal atoms of
0.08 within 2A
3. Others
 Fixed Sof: Cl1A(0.5) H26C(0.5) H26D(0.5) H26A(0.5) H26B(0.5) Cl1B(0.5)
4.a Secondary CH2 refined with riding coordinates:
 C26(H26C,H26D), C26(H26A,H26B)
4.b Idealised Me refined as rotating group:
 C21(H21A,H21B,H21C), C25(H25A,H25B,H25C), C15(H15A,H15B,H15C), C12(H12A,H12B,
 H12C), C11(H11A,H11B,H11C), C14(H14A,H14B,H14C), C22(H22A,H22B,H22C), C23(H23A,
 H23B,H23C), C13(H13A,H13B,H13C), C24(H24A,H24B,H24C)
;
_olex2_submission_special_instructions 'No special instructions were received'
_oxdiff_exptl_absorpt_empirical_details
;
Empirical correction (ABSPACK) includes:
- Absorption correction using spherical harmonics
- Frame scaling
- Detector area scaling
;
_oxdiff_exptl_absorpt_empirical_full_max 2.738
_oxdiff_exptl_absorpt_empirical_full_min 0.638

loop_
_space_group_symop_operation_xyz
'x, y, z'
'-x, y+1/2, -z+1/2'
'-x, -y, -z'
'x, -y-1/2, z-1/2'

loop_
_atom_site_label
_atom_site_type_symbol
_atom_site_fract_x
_atom_site_fract_y
_atom_site_fract_z
_atom_site_U_iso_or_equiv
_atom_site_adp_type
_atom_site_occupancy
_atom_site_site_symmetry_order
_atom_site_calc_flag
_atom_site_refinement_flags_posn
_atom_site_refinement_flags_adp
_atom_site_refinement_flags_occupancy
_atom_site_disorder_assembly
_atom_site_disorder_group
Dy1 Dy 0.80459(2) 0.71457(2) 0.33937(2) 0.01955(5) Uani 1 1 d . . . . .
I1 I 0.52495(2) 0.61488(2) 0.28160(2) 0.02797(7) Uani 1 1 d . . . . .
I4 I 0.82079(3) 0.93969(2) 0.20064(2) 0.03239(7) Uani 1 1 d . . . . .
I3 I 0.48358(3) 0.93646(2) 0.08159(2) 0.03281(7) Uani 1 1 d . . . . .
I2 I 0.29224(3) 0.72065(2) 0.13056(2) 0.04380(9) Uani 1 1 d . . . . .
Cl2 Cl 0.60952(14) 0.62803(9) 0.07949(7) 0.0552(3) Uani 1 1 d . . . . .
Cl1A Cl 0.6908(12) 0.4449(7) 0.0378(5) 0.114(3) Uani 0.5 1 d . U P A 1
N1 N 0.6778(3) 0.7735(2) 0.24199(15) 0.0220(6) Uani 1 1 d . . . . .
C5 C 0.6682(3) 0.8450(2) 0.19827(18) 0.0226(7) Uani 1 1 d . . . . .
C2 C 0.5604(3) 0.7278(2) 0.22532(18) 0.0232(7) Uani 1 1 d . . . . .
C10 C 0.9577(4) 0.6481(2) 0.26377(19) 0.0252(8) Uani 1 1 d . . . . .
C6 C 0.8877(4) 0.5700(2) 0.2802(2) 0.0271(8) Uani 1 1 d . . . . .
C8 C 1.0283(4) 0.6196(3) 0.3710(2) 0.0314(9) Uani 1 1 d . . . . .
C21 C 0.5189(4) 0.7389(3) 0.4241(2) 0.0400(10) Uani 1 1 d . . . . .
H21A H 0.454651 0.759252 0.386174 0.060 Uiso 1 1 calc R U . . .
H21B H 0.494468 0.764400 0.462708 0.060 Uiso 1 1 calc R U . . .
H21C H 0.519768 0.670616 0.426234 0.060 Uiso 1 1 calc R U . . .
C20 C 0.6839(4) 0.8535(3) 0.38575(19) 0.0296(8) Uani 1 1 d . . . . .
C19 C 0.8204(4) 0.8713(3) 0.4044(2) 0.0294(8) Uani 1 1 d . . . . .
C4 C 0.5484(4) 0.8439(3) 0.15590(18) 0.0251(7) Uani 1 1 d . . . . .
C9 C 1.0437(3) 0.6796(3) 0.3199(2) 0.0293(8) Uani 1 1 d . . . . .
C3 C 0.4769(3) 0.7678(2) 0.17365(18) 0.0239(7) Uani 1 1 d . . . . .
C16 C 0.6549(4) 0.7739(2) 0.41954(18) 0.0245(7) Uani 1 1 d . . . . .
C25 C 0.5832(5) 0.9140(3) 0.3431(2) 0.0456(12) Uani 1 1 d . . . . .
H25A H 0.626701 0.950604 0.314536 0.068 Uiso 1 1 calc R U . . .
H25B H 0.542660 0.956367 0.369667 0.068 Uiso 1 1 calc R U . . .
H25C H 0.515017 0.874484 0.317568 0.068 Uiso 1 1 calc R U . . .
C15 C 0.9526(5) 0.6825(3) 0.1973(2) 0.0447(11) Uani 1 1 d . . . . .
H15A H 0.860455 0.686558 0.174514 0.067 Uiso 1 1 calc R U . . .
H15B H 1.000536 0.639194 0.174750 0.067 Uiso 1 1 calc R U . . .
H15C H 0.993389 0.744422 0.199011 0.067 Uiso 1 1 calc R U . . .
C12 C 0.8883(5) 0.4733(3) 0.3836(3) 0.0523(14) Uani 1 1 d . . . . .
H12A H 0.896445 0.491441 0.428535 0.078 Uiso 1 1 calc R U . . .
H12B H 0.944888 0.419235 0.380872 0.078 Uiso 1 1 calc R U . . .
H12C H 0.796388 0.457147 0.365299 0.078 Uiso 1 1 calc R U . . .
C11 C 0.8012(4) 0.5085(3) 0.2323(3) 0.0448(12) Uani 1 1 d . . . . .
H11A H 0.757327 0.462509 0.254891 0.067 Uiso 1 1 calc R U . . .
H11B H 0.855057 0.476068 0.206300 0.067 Uiso 1 1 calc R U . . .
H11C H 0.734554 0.546663 0.204452 0.067 Uiso 1 1 calc R U . . .
C14 C 1.1458(5) 0.7553(3) 0.3230(3) 0.0520(14) Uani 1 1 d . . . . .
H14A H 1.116120 0.800559 0.288588 0.078 Uiso 1 1 calc R U . . .
H14B H 1.229600 0.727700 0.317910 0.078 Uiso 1 1 calc R U . . .
H14C H 1.157985 0.787006 0.364571 0.078 Uiso 1 1 calc R U . . .
C17 C 0.7745(4) 0.7419(3) 0.45873(18) 0.0263(8) Uani 1 1 d . . . . .
C18 C 0.8769(4) 0.8025(3) 0.45018(18) 0.0268(8) Uani 1 1 d . . . . .
C22 C 0.7856(5) 0.6637(3) 0.5067(2) 0.0407(10) Uani 1 1 d . . . . .
H22A H 0.731550 0.610886 0.487469 0.061 Uiso 1 1 calc R U . . .
H22B H 0.754628 0.685313 0.544670 0.061 Uiso 1 1 calc R U . . .
H22C H 0.877962 0.644022 0.519106 0.061 Uiso 1 1 calc R U . . .
C7 C 0.9302(4) 0.5533(2) 0.3467(2) 0.0286(8) Uani 1 1 d . . . . .
C23 C 1.0113(4) 0.8080(3) 0.4921(2) 0.0428(11) Uani 1 1 d . . . . .
H23A H 1.034970 0.747156 0.512182 0.064 Uiso 1 1 calc R U . . .
H23B H 1.011487 0.855150 0.525465 0.064 Uiso 1 1 calc R U . . .
H23C H 1.075657 0.825350 0.466197 0.064 Uiso 1 1 calc R U . . .
C13 C 1.1199(5) 0.6130(4) 0.4352(3) 0.0570(15) Uani 1 1 d . . . . .
H13A H 1.167703 0.672065 0.444762 0.086 Uiso 1 1 calc R U . . .
H13B H 1.183085 0.562269 0.434564 0.086 Uiso 1 1 calc R U . . .
H13C H 1.068802 0.600444 0.468254 0.086 Uiso 1 1 calc R U . . .
C24 C 0.8946(5) 0.9559(3) 0.3872(3) 0.0477(12) Uani 1 1 d . . . . .
H24A H 0.972325 0.935283 0.371362 0.072 Uiso 1 1 calc R U . . .
H24B H 0.922632 0.994823 0.425420 0.072 Uiso 1 1 calc R U . . .
H24C H 0.836756 0.992224 0.353917 0.072 Uiso 1 1 calc R U . . .
C26 C 0.6988(10) 0.5595(4) 0.0379(4) 0.102(3) Uani 1 1 d . . . . .
H26C H 0.675077 0.579573 -0.007483 0.122 Uiso 0.5 1 calc R U P A 1
H26D H 0.792675 0.576183 0.053305 0.122 Uiso 0.5 1 calc R U P A 1
H26A H 0.661630 0.566392 -0.008528 0.122 Uiso 0.5 1 calc R U P A -1
H26B H 0.790702 0.582791 0.045846 0.122 Uiso 0.5 1 calc R U P A -1
Cl1B Cl 0.7012(10) 0.4441(6) 0.0570(3) 0.0575(15) Uani 0.5 1 d . U P A -1

loop_
_atom_site_aniso_label
_atom_site_aniso_U_11
_atom_site_aniso_U_22
_atom_site_aniso_U_33
_atom_site_aniso_U_23
_atom_site_aniso_U_13
_atom_site_aniso_U_12
Dy1 0.01904(9) 0.01919(9) 0.01911(9) -0.00041(6) 0.00080(6) 0.00265(5)
I1 0.02879(13) 0.02505(12) 0.02953(14) 0.00142(9) 0.00470(10) -0.00778(9)
I4 0.02869(14) 0.02998(14) 0.03796(16) 0.00487(10) 0.00554(11) -0.00798(9)
I3 0.03720(15) 0.03433(14) 0.02573(14) 0.00786(10) 0.00369(11) 0.01139(10)
I2 0.02388(14) 0.04197(16) 0.0571(2) 0.00066(13) -0.01168(12) -0.00505(10)
Cl2 0.0631(8) 0.0578(7) 0.0446(7) 0.0057(6) 0.0111(6) 0.0206(6)
Cl1A 0.078(4) 0.055(4) 0.204(10) -0.030(5) 0.014(6) 0.000(3)
N1 0.0207(15) 0.0245(15) 0.0195(15) 0.0010(12) 0.0009(12) -0.0026(11)
C5 0.0217(17) 0.0230(16) 0.0223(18) 0.0008(14) 0.0028(14) -0.0002(13)
C2 0.0220(18) 0.0207(17) 0.027(2) -0.0001(14) 0.0059(15) -0.0038(13)
C10 0.0257(19) 0.0227(17) 0.028(2) 0.0015(14) 0.0078(15) 0.0064(13)
C6 0.0253(19) 0.0201(17) 0.035(2) -0.0051(15) 0.0035(16) 0.0047(13)
C8 0.0250(19) 0.035(2) 0.032(2) -0.0042(17) 0.0000(16) 0.0142(15)
C21 0.025(2) 0.055(3) 0.040(3) -0.014(2) 0.0076(18) 0.0006(18)
C20 0.042(2) 0.0231(18) 0.0234(19) -0.0043(15) 0.0051(16) 0.0115(15)
C19 0.035(2) 0.0237(18) 0.030(2) -0.0060(16) 0.0092(17) -0.0017(15)
C4 0.0243(18) 0.0258(18) 0.0248(19) 0.0030(15) 0.0039(15) 0.0043(13)
C9 0.0167(17) 0.0267(19) 0.044(2) -0.0056(17) 0.0053(16) 0.0004(13)
C3 0.0205(18) 0.0254(17) 0.0239(18) -0.0048(15) -0.0001(14) 0.0002(13)
C16 0.0250(19) 0.0252(17) 0.0236(19) -0.0032(14) 0.0060(15) 0.0037(13)
C25 0.057(3) 0.045(2) 0.032(2) 0.005(2) 0.003(2) 0.028(2)
C15 0.054(3) 0.050(3) 0.034(3) 0.009(2) 0.018(2) 0.017(2)
C12 0.060(3) 0.035(2) 0.070(4) 0.023(2) 0.030(3) 0.017(2)
C11 0.033(2) 0.043(2) 0.056(3) -0.023(2) 0.002(2) 0.0018(18)
C14 0.032(3) 0.044(3) 0.082(4) -0.017(3) 0.017(3) -0.013(2)
C17 0.030(2) 0.0276(18) 0.0209(18) -0.0010(15) 0.0045(15) 0.0012(14)
C18 0.029(2) 0.0296(18) 0.0213(18) -0.0086(15) 0.0040(15) -0.0012(14)
C22 0.051(3) 0.036(2) 0.035(2) 0.0127(19) 0.010(2) 0.0097(19)
C7 0.031(2) 0.0188(17) 0.038(2) 0.0055(15) 0.0116(17) 0.0102(14)
C23 0.031(2) 0.052(3) 0.042(3) -0.020(2) -0.0019(19) -0.0018(18)
C13 0.051(3) 0.071(3) 0.040(3) -0.013(3) -0.012(2) 0.035(3)
C24 0.070(3) 0.032(2) 0.047(3) -0.005(2) 0.024(3) -0.012(2)
C26 0.190(9) 0.054(4) 0.094(6) 0.014(4) 0.104(6) 0.019(4)
Cl1B 0.080(4) 0.044(2) 0.0537(19) 0.0118(17) 0.026(2) 0.019(2)

loop_
_atom_type_symbol
_atom_type_description
_atom_type_scat_dispersion_real
_atom_type_scat_dispersion_imag
_atom_type_scat_source
C C 0.0033 0.0016 'International Tables Vol C Tables 4.2.6.8 and 6.1.1.4'
H H 0.0000 0.0000 'International Tables Vol C Tables 4.2.6.8 and 6.1.1.4'
Cl Cl 0.1484 0.1585 'International Tables Vol C Tables 4.2.6.8 and 6.1.1.4'
Dy Dy -0.1892 4.4098 'International Tables Vol C Tables 4.2.6.8 and 6.1.1.4'
I I -0.4742 1.8119 'International Tables Vol C Tables 4.2.6.8 and 6.1.1.4'
N N 0.0061 0.0033 'International Tables Vol C Tables 4.2.6.8 and 6.1.1.4'

loop_
_exptl_crystal_face_index_h
_exptl_crystal_face_index_k
_exptl_crystal_face_index_l
_exptl_crystal_face_perp_dist
-1 -1 0 0.1241
-1 1 0 0.1231
1 1 0 0.1293
1 -1 0 0.1498
0 0 -1 0.0585
0 0 1 0.0528
-1 1 2 0.0993
1 -1 -2 0.1399
1 -1 1 0.1333
0 1 2 0.0924
2 -1 1 0.1448
0 1 -2 0.0988
-1 0 -2 0.1081
-1 0 2 0.1036
-6 7 -22 0.0941

loop_
_geom_angle_atom_site_label_1
_geom_angle_atom_site_label_2
_geom_angle_atom_site_label_3
_geom_angle
_geom_angle_site_symmetry_1
_geom_angle_site_symmetry_3
_geom_angle_publ_flag
N1 Dy1 I1 62.11(7) . . ?
N1 Dy1 C10 83.66(11) . . ?
N1 Dy1 C6 92.13(11) . . ?
N1 Dy1 C8 134.71(12) . . ?
N1 Dy1 C20 80.77(11) . . ?
N1 Dy1 C19 96.94(12) . . ?
N1 Dy1 C9 107.42(12) . . ?
N1 Dy1 C16 99.01(11) . . ?
N1 Dy1 C17 129.30(11) . . ?
N1 Dy1 C18 128.04(11) . . ?
N1 Dy1 C7 122.76(12) . . ?
C10 Dy1 I1 102.07(8) . . ?
C10 Dy1 C6 30.89(11) . . ?
C10 Dy1 C16 176.97(11) . . ?
C6 Dy1 I1 80.01(8) . . ?
C6 Dy1 C16 146.95(12) . . ?
C8 Dy1 I1 122.50(9) . . ?
C8 Dy1 C10 51.08(12) . . ?
C8 Dy1 C6 50.98(12) . . ?
C8 Dy1 C16 126.28(12) . . ?
C8 Dy1 C17 95.70(12) . . ?
C20 Dy1 I1 91.14(9) . . ?
C20 Dy1 C10 151.86(12) . . ?
C20 Dy1 C6 170.58(12) . . ?
C20 Dy1 C8 138.19(13) . . ?
C20 Dy1 C16 30.85(12) . . ?
C20 Dy1 C17 51.28(12) . . ?
C19 Dy1 I1 122.18(9) . . ?
C19 Dy1 C10 130.22(12) . . ?
C19 Dy1 C6 157.73(12) . . ?
C19 Dy1 C8 110.32(13) . . ?
C19 Dy1 C20 31.05(13) . . ?
C19 Dy1 C9 106.59(12) . . ?
C19 Dy1 C16 51.11(12) . . ?
C19 Dy1 C17 51.33(12) . . ?
C19 Dy1 C18 31.38(12) . . ?
C19 Dy1 C7 137.75(13) . . ?
C9 Dy1 I1 130.61(8) . . ?
C9 Dy1 C10 30.91(12) . . ?
C9 Dy1 C6 51.16(12) . . ?
C9 Dy1 C8 31.14(13) . . ?
C9 Dy1 C20 136.95(12) . . ?
C9 Dy1 C16 147.84(13) . . ?
C9 Dy1 C17 118.40(13) . . ?
C9 Dy1 C18 97.29(12) . . ?
C9 Dy1 C7 51.47(12) . . ?
C16 Dy1 I1 78.04(8) . . ?
C17 Dy1 I1 99.14(8) . . ?
C17 Dy1 C10 146.64(12) . . ?
C17 Dy1 C6 133.03(12) . . ?
C17 Dy1 C16 30.96(12) . . ?
C18 Dy1 I1 128.14(8) . . ?
C18 Dy1 C10 128.07(12) . . ?
C18 Dy1 C6 137.27(12) . . ?
C18 Dy1 C8 86.79(12) . . ?
C18 Dy1 C20 51.53(12) . . ?
C18 Dy1 C16 51.15(12) . . ?
C18 Dy1 C17 30.87(12) . . ?
C7 Dy1 I1 91.59(9) . . ?
C7 Dy1 C10 51.29(12) . . ?
C7 Dy1 C6 31.01(13) . . ?
C7 Dy1 C8 30.92(13) . . ?
C7 Dy1 C20 154.21(12) . . ?
C7 Dy1 C16 125.72(12) . . ?
C7 Dy1 C17 103.00(12) . . ?
C7 Dy1 C18 108.52(13) . . ?
C2 I1 Dy1 68.22(10) . . ?
C5 N1 Dy1 143.9(2) . . ?
C2 N1 Dy1 111.2(2) . . ?
C2 N1 C5 104.1(3) . . ?
N1 C5 I4 121.4(2) . . ?
N1 C5 C4 111.5(3) . . ?
C4 C5 I4 127.0(3) . . ?
N1 C2 I1 118.3(3) . . ?
N1 C2 C3 112.9(3) . . ?
C3 C2 I1 128.7(3) . . ?
C6 C10 Dy1 74.6(2) . . ?
C6 C10 C15 125.1(4) . . ?
C9 C10 Dy1 73.9(2) . . ?
C9 C10 C6 108.0(3) . . ?
C9 C10 C15 126.4(4) . . ?
C15 C10 Dy1 123.2(3) . . ?
C10 C6 Dy1 74.5(2) . . ?
C10 C6 C11 124.2(4) . . ?
C10 C6 C7 108.1(3) . . ?
C11 C6 Dy1 125.1(3) . . ?
C7 C6 Dy1 73.8(2) . . ?
C7 C6 C11 127.0(4) . . ?
C9 C8 Dy1 74.0(2) . . ?
C9 C8 C13 126.0(4) . . ?
C7 C8 Dy1 74.1(2) . . ?
C7 C8 C9 108.1(4) . . ?
C7 C8 C13 124.5(4) . . ?
C13 C8 Dy1 128.4(3) . . ?
H21A C21 H21B 109.5 . . ?
H21A C21 H21C 109.5 . . ?
H21B C21 H21C 109.5 . . ?
C16 C21 H21A 109.5 . . ?
C16 C21 H21B 109.5 . . ?
C16 C21 H21C 109.5 . . ?
C19 C20 Dy1 73.6(2) . . ?
C19 C20 C16 107.9(3) . . ?
C19 C20 C25 126.5(4) . . ?
C16 C20 Dy1 75.42(19) . . ?
C16 C20 C25 125.3(4) . . ?
C25 C20 Dy1 121.9(3) . . ?
C20 C19 Dy1 75.3(2) . . ?
C20 C19 C18 108.4(3) . . ?
C20 C19 C24 127.1(4) . . ?
C18 C19 Dy1 75.1(2) . . ?
C18 C19 C24 124.0(4) . . ?
C24 C19 Dy1 122.4(3) . . ?
C5 C4 I3 127.1(3) . . ?
C5 C4 C3 106.5(3) . . ?
C3 C4 I3 126.4(3) . . ?
C10 C9 Dy1 75.2(2) . . ?
C10 C9 C8 107.8(3) . . ?
C10 C9 C14 125.7(4) . . ?
C8 C9 Dy1 74.9(2) . . ?
C8 C9 C14 126.1(4) . . ?
C14 C9 Dy1 121.9(3) . . ?
C2 C3 I2 126.5(3) . . ?
C2 C3 C4 104.9(3) . . ?
C4 C3 I2 128.6(3) . . ?
C21 C16 Dy1 127.2(3) . . ?
C20 C16 Dy1 73.7(2) . . ?
C20 C16 C21 126.5(4) . . ?
C20 C16 C17 108.0(3) . . ?
C17 C16 Dy1 73.9(2) . . ?
C17 C16 C21 124.5(4) . . ?
C20 C25 H25A 109.5 . . ?
C20 C25 H25B 109.5 . . ?
C20 C25 H25C 109.5 . . ?
H25A C25 H25B 109.5 . . ?
H25A C25 H25C 109.5 . . ?
H25B C25 H25C 109.5 . . ?
C10 C15 H15A 109.5 . . ?
C10 C15 H15B 109.5 . . ?
C10 C15 H15C 109.5 . . ?
H15A C15 H15B 109.5 . . ?
H15A C15 H15C 109.5 . . ?
H15B C15 H15C 109.5 . . ?
H12A C12 H12B 109.5 . . ?
H12A C12 H12C 109.5 . . ?
H12B C12 H12C 109.5 . . ?
C7 C12 H12A 109.5 . . ?
C7 C12 H12B 109.5 . . ?
C7 C12 H12C 109.5 . . ?
C6 C11 H11A 109.5 . . ?
C6 C11 H11B 109.5 . . ?
C6 C11 H11C 109.5 . . ?
H11A C11 H11B 109.5 . . ?
H11A C11 H11C 109.5 . . ?
H11B C11 H11C 109.5 . . ?
C9 C14 H14A 109.5 . . ?
C9 C14 H14B 109.5 . . ?
C9 C14 H14C 109.5 . . ?
H14A C14 H14B 109.5 . . ?
H14A C14 H14C 109.5 . . ?
H14B C14 H14C 109.5 . . ?
C16 C17 Dy1 75.1(2) . . ?
C16 C17 C22 125.2(4) . . ?
C18 C17 Dy1 74.3(2) . . ?
C18 C17 C16 108.3(3) . . ?
C18 C17 C22 126.2(4) . . ?
C22 C17 Dy1 122.2(3) . . ?
C19 C18 Dy1 73.5(2) . . ?
C19 C18 C23 125.1(4) . . ?
C17 C18 Dy1 74.9(2) . . ?
C17 C18 C19 107.5(3) . . ?
C17 C18 C23 126.0(4) . . ?
C23 C18 Dy1 128.2(3) . . ?
C17 C22 H22A 109.5 . . ?
C17 C22 H22B 109.5 . . ?
C17 C22 H22C 109.5 . . ?
H22A C22 H22B 109.5 . . ?
H22A C22 H22C 109.5 . . ?
H22B C22 H22C 109.5 . . ?
C6 C7 Dy1 75.18(19) . . ?
C6 C7 C12 126.1(4) . . ?
C8 C7 Dy1 75.0(2) . . ?
C8 C7 C6 107.9(3) . . ?
C8 C7 C12 125.8(4) . . ?
C12 C7 Dy1 120.5(3) . . ?
C18 C23 H23A 109.5 . . ?
C18 C23 H23B 109.5 . . ?
C18 C23 H23C 109.5 . . ?
H23A C23 H23B 109.5 . . ?
H23A C23 H23C 109.5 . . ?
H23B C23 H23C 109.5 . . ?
C8 C13 H13A 109.5 . . ?
C8 C13 H13B 109.5 . . ?
C8 C13 H13C 109.5 . . ?
H13A C13 H13B 109.5 . . ?
H13A C13 H13C 109.5 . . ?
H13B C13 H13C 109.5 . . ?
C19 C24 H24A 109.5 . . ?
C19 C24 H24B 109.5 . . ?
C19 C24 H24C 109.5 . . ?
H24A C24 H24B 109.5 . . ?
H24A C24 H24C 109.5 . . ?
H24B C24 H24C 109.5 . . ?
Cl2 C26 H26C 106.7 . . ?
Cl2 C26 H26D 106.7 . . ?
Cl2 C26 H26A 108.6 . . ?
Cl2 C26 H26B 108.6 . . ?
Cl1A C26 Cl2 122.7(5) . . ?
Cl1A C26 H26C 106.7 . . ?
Cl1A C26 H26D 106.7 . . ?
Cl1A C26 H26A 95.1 . . ?
Cl1A C26 H26B 112.5 . . ?
Cl1A C26 Cl1B 13.6(5) . . ?
H26C C26 H26D 106.6 . . ?
H26C C26 H26A 13.5 . . ?
H26C C26 H26B 96.2 . . ?
H26D C26 H26A 117.6 . . ?
H26D C26 H26B 10.6 . . ?
H26A C26 H26B 107.6 . . ?
Cl1B C26 Cl2 114.6(4) . . ?
Cl1B C26 H26C 120.3 . . ?
Cl1B C26 H26D 100.9 . . ?
Cl1B C26 H26A 108.6 . . ?
Cl1B C26 H26B 108.6 . . ?

loop_
_geom_bond_atom_site_label_1
_geom_bond_atom_site_label_2
_geom_bond_distance
_geom_bond_site_symmetry_2
_geom_bond_publ_flag
Dy1 I1 3.2379(3) . ?
Dy1 N1 2.373(3) . ?
Dy1 C10 2.657(3) . ?
Dy1 C6 2.658(3) . ?
Dy1 C8 2.652(4) . ?
Dy1 C20 2.647(3) . ?
Dy1 C19 2.626(4) . ?
Dy1 C9 2.640(4) . ?
Dy1 C16 2.669(3) . ?
Dy1 C17 2.654(4) . ?
Dy1 C18 2.646(4) . ?
Dy1 C7 2.641(3) . ?
I1 C2 2.090(3) . ?
I4 C5 2.075(3) . ?
I3 C4 2.069(4) . ?
I2 C3 2.059(4) . ?
Cl2 C26 1.714(6) . ?
Cl1A C26 1.644(12) . ?
N1 C5 1.374(5) . ?
N1 C2 1.363(4) . ?
C5 C4 1.377(5) . ?
C2 C3 1.378(5) . ?
C10 C6 1.415(5) . ?
C10 C9 1.412(6) . ?
C10 C15 1.490(6) . ?
C6 C11 1.498(6) . ?
C6 C7 1.417(6) . ?
C8 C9 1.421(6) . ?
C8 C7 1.411(6) . ?
C8 C13 1.501(6) . ?
C21 H21A 0.9800 . ?
C21 H21B 0.9800 . ?
C21 H21C 0.9800 . ?
C21 C16 1.515(5) . ?
C20 C19 1.412(6) . ?
C20 C16 1.414(5) . ?
C20 C25 1.508(5) . ?
C19 C18 1.426(6) . ?
C19 C24 1.519(6) . ?
C4 C3 1.413(5) . ?
C9 C14 1.507(5) . ?
C16 C17 1.421(5) . ?
C25 H25A 0.9800 . ?
C25 H25B 0.9800 . ?
C25 H25C 0.9800 . ?
C15 H15A 0.9800 . ?
C15 H15B 0.9800 . ?
C15 H15C 0.9800 . ?
C12 H12A 0.9800 . ?
C12 H12B 0.9800 . ?
C12 H12C 0.9800 . ?
C12 C7 1.501(6) . ?
C11 H11A 0.9800 . ?
C11 H11B 0.9800 . ?
C11 H11C 0.9800 . ?
C14 H14A 0.9800 . ?
C14 H14B 0.9800 . ?
C14 H14C 0.9800 . ?
C17 C18 1.411(5) . ?
C17 C22 1.504(5) . ?
C18 C23 1.495(6) . ?
C22 H22A 0.9800 . ?
C22 H22B 0.9800 . ?
C22 H22C 0.9800 . ?
C23 H23A 0.9800 . ?
C23 H23B 0.9800 . ?
C23 H23C 0.9800 . ?
C13 H13A 0.9800 . ?
C13 H13B 0.9800 . ?
C13 H13C 0.9800 . ?
C24 H24A 0.9800 . ?
C24 H24B 0.9800 . ?
C24 H24C 0.9800 . ?
C26 H26C 0.9900 . ?
C26 H26D 0.9900 . ?
C26 H26A 0.9900 . ?
C26 H26B 0.9900 . ?
C26 Cl1B 1.701(10) . ?

loop_
_geom_torsion_atom_site_label_1
_geom_torsion_atom_site_label_2
_geom_torsion_atom_site_label_3
_geom_torsion_atom_site_label_4
_geom_torsion
_geom_torsion_site_symmetry_1
_geom_torsion_site_symmetry_2
_geom_torsion_site_symmetry_3
_geom_torsion_site_symmetry_4
_geom_torsion_publ_flag
Dy1 N1 C5 I4 11.1(5) . . . . ?
Dy1 N1 C5 C4 -168.4(3) . . . . ?
Dy1 N1 C2 I1 -4.6(3) . . . . ?
Dy1 N1 C2 C3 172.2(2) . . . . ?
Dy1 C10 C6 C11 122.2(4) . . . . ?
Dy1 C10 C6 C7 -66.7(2) . . . . ?
Dy1 C10 C9 C8 68.4(2) . . . . ?
Dy1 C10 C9 C14 -118.9(4) . . . . ?
Dy1 C6 C7 C8 -68.5(2) . . . . ?
Dy1 C6 C7 C12 117.2(4) . . . . ?
Dy1 C8 C9 C10 -68.6(2) . . . . ?
Dy1 C8 C9 C14 118.7(4) . . . . ?
Dy1 C8 C7 C6 68.6(2) . . . . ?
Dy1 C8 C7 C12 -117.0(4) . . . . ?
Dy1 C20 C19 C18 -68.5(3) . . . . ?
Dy1 C20 C19 C24 119.8(4) . . . . ?
Dy1 C20 C16 C21 -124.5(4) . . . . ?
Dy1 C20 C16 C17 66.5(2) . . . . ?
Dy1 C19 C18 C17 -67.7(3) . . . . ?
Dy1 C19 C18 C23 125.4(4) . . . . ?
Dy1 C16 C17 C18 67.5(3) . . . . ?
Dy1 C16 C17 C22 -119.2(4) . . . . ?
Dy1 C17 C18 C19 66.8(3) . . . . ?
Dy1 C17 C18 C23 -126.5(4) . . . . ?
I1 C2 C3 I2 -5.3(5) . . . . ?
I1 C2 C3 C4 177.2(3) . . . . ?
I4 C5 C4 I3 -0.1(5) . . . . ?
I4 C5 C4 C3 -179.2(3) . . . . ?
I3 C4 C3 I2 2.8(5) . . . . ?
I3 C4 C3 C2 -179.8(3) . . . . ?
N1 C5 C4 I3 179.4(2) . . . . ?
N1 C5 C4 C3 0.3(4) . . . . ?
N1 C2 C3 I2 178.3(2) . . . . ?
N1 C2 C3 C4 0.8(4) . . . . ?
C5 N1 C2 I1 -177.4(2) . . . . ?
C5 N1 C2 C3 -0.7(4) . . . . ?
C5 C4 C3 I2 -178.0(3) . . . . ?
C5 C4 C3 C2 -0.7(4) . . . . ?
C2 N1 C5 I4 179.7(2) . . . . ?
C2 N1 C5 C4 0.2(4) . . . . ?
C10 C6 C7 Dy1 67.2(2) . . . . ?
C10 C6 C7 C8 -1.3(4) . . . . ?
C10 C6 C7 C12 -175.6(4) . . . . ?
C6 C10 C9 Dy1 -67.4(2) . . . . ?
C6 C10 C9 C8 1.0(4) . . . . ?
C6 C10 C9 C14 173.8(4) . . . . ?
C21 C16 C17 Dy1 124.4(4) . . . . ?
C21 C16 C17 C18 -168.2(4) . . . . ?
C21 C16 C17 C22 5.2(6) . . . . ?
C20 C19 C18 Dy1 68.6(3) . . . . ?
C20 C19 C18 C17 0.9(4) . . . . ?
C20 C19 C18 C23 -166.0(4) . . . . ?
C20 C16 C17 Dy1 -66.4(3) . . . . ?
C20 C16 C17 C18 1.1(4) . . . . ?
C20 C16 C17 C22 174.4(4) . . . . ?
C19 C20 C16 Dy1 -67.1(3) . . . . ?
C19 C20 C16 C21 168.4(4) . . . . ?
C19 C20 C16 C17 -0.5(4) . . . . ?
C9 C10 C6 Dy1 66.9(2) . . . . ?
C9 C10 C6 C11 -170.9(3) . . . . ?
C9 C10 C6 C7 0.2(4) . . . . ?
C9 C8 C7 Dy1 -66.7(3) . . . . ?
C9 C8 C7 C6 1.9(4) . . . . ?
C9 C8 C7 C12 176.3(4) . . . . ?
C16 C20 C19 Dy1 68.3(3) . . . . ?
C16 C20 C19 C18 -0.2(4) . . . . ?
C16 C20 C19 C24 -172.0(4) . . . . ?
C16 C17 C18 Dy1 -68.0(3) . . . . ?
C16 C17 C18 C19 -1.2(4) . . . . ?
C16 C17 C18 C23 165.5(4) . . . . ?
C25 C20 C19 Dy1 -117.9(4) . . . . ?
C25 C20 C19 C18 173.6(4) . . . . ?
C25 C20 C19 C24 1.9(7) . . . . ?
C25 C20 C16 Dy1 119.0(4) . . . . ?
C25 C20 C16 C21 -5.5(6) . . . . ?
C25 C20 C16 C17 -174.5(4) . . . . ?
C15 C10 C6 Dy1 -120.0(4) . . . . ?
C15 C10 C6 C11 2.1(6) . . . . ?
C15 C10 C6 C7 173.2(3) . . . . ?
C15 C10 C9 Dy1 119.7(4) . . . . ?
C15 C10 C9 C8 -171.9(4) . . . . ?
C15 C10 C9 C14 0.8(6) . . . . ?
C11 C6 C7 Dy1 -122.1(4) . . . . ?
C11 C6 C7 C8 169.5(4) . . . . ?
C11 C6 C7 C12 -4.9(6) . . . . ?
C22 C17 C18 Dy1 118.7(4) . . . . ?
C22 C17 C18 C19 -174.5(4) . . . . ?
C22 C17 C18 C23 -7.8(6) . . . . ?
C7 C8 C9 Dy1 66.8(3) . . . . ?
C7 C8 C9 C10 -1.8(4) . . . . ?
C7 C8 C9 C14 -174.5(4) . . . . ?
C13 C8 C9 Dy1 -126.1(4) . . . . ?
C13 C8 C9 C10 165.3(4) . . . . ?
C13 C8 C9 C14 -7.4(6) . . . . ?
C13 C8 C7 Dy1 126.0(4) . . . . ?
C13 C8 C7 C6 -165.4(4) . . . . ?
C13 C8 C7 C12 8.9(6) . . . . ?
C24 C19 C18 Dy1 -119.3(4) . . . . ?
C24 C19 C18 C17 172.9(4) . . . . ?
C24 C19 C18 C23 6.1(6) . . . . ?

loop_
_exptl_oxdiff_crystal_face_indexfrac_h
_exptl_oxdiff_crystal_face_indexfrac_k
_exptl_oxdiff_crystal_face_indexfrac_l
_exptl_oxdiff_crystal_face_x
_exptl_oxdiff_crystal_face_y
_exptl_oxdiff_crystal_face_z
-1.0041 -1.0145 0.0739 -0.0783 -0.0142 0.0325
-1.0077 0.9971 0.0050 0.0038 0.0040 0.0859
1.0041 1.0145 -0.0739 0.0783 0.0142 -0.0325
1.0077 -0.9971 -0.0050 -0.0038 -0.0040 -0.0859
-0.0068 -0.0169 -0.9986 -0.0100 0.0322 0.0044
0.0068 0.0169 0.9986 0.0100 -0.0322 -0.0044
-0.9940 1.0309 2.0023 0.0239 -0.0605 0.0770
0.9940 -1.0309 -2.0023 -0.0239 0.0605 -0.0770
1.0145 -0.9802 0.9936 0.0063 -0.0363 -0.0903
0.0119 1.0397 1.9628 0.0612 -0.0554 0.0178
2.0204 -0.9715 0.9541 0.0435 -0.0312 -0.1495
-0.0154 0.9719 -2.0317 0.0210 0.0736 0.0356
-1.0196 -0.0426 -1.9578 -0.0574 0.0594 0.0681
-0.9922 0.0251 2.0367 -0.0172 -0.0696 0.0503
-5.9544 6.8785 -22.4217 -0.1415 0.7602 0.6341
